data_4325679
loop_
_publ_author_name
'Matthew B. Jones'
'Kenneth I. Hardcastle'
'Karl S. Hagen'
'Cora E. MacBeth'

_publ_section_title
;
 Oxygen Activation and Intramolecular C-H Bond Activation by an
 Amidate-Bridged Diiron(II) Complex
;
_journal_name_full 'Inorganic Chemistry'
_journal_page_first 6402
_journal_page_last 6404
_journal_paper_doi 10.1021/ic2007183
_journal_volume 50
_journal_year 2011
_chemical_formula_sum 'C88 H94.5 Fe2 K N9.5 O7 P'
_chemical_formula_weight 1579.00
_chemical_name_systematic
; 
 ? 
;
_space_group_IT_number 14
_symmetry_cell_setting monoclinic
_symmetry_space_group_name_Hall '-P 2ybc'
_symmetry_space_group_name_H-M 'P 1 21/c 1'
_atom_sites_solution_hydrogens geom
_atom_sites_solution_primary direct
_atom_sites_solution_secondary difmap
_audit_creation_method SHELXL-97
_cell_angle_alpha 90.00
_cell_angle_beta 93.5360(10)
_cell_angle_gamma 90.00
_cell_formula_units_Z 4
_cell_length_a 13.7113(3)
_cell_length_b 21.1287(4)
_cell_length_c 28.9991(7)
_cell_measurement_reflns_used 7735
_cell_measurement_temperature 173(2)
_cell_measurement_theta_max 64.66
_cell_measurement_theta_min 2.59
_cell_volume 8385.1(3)
_computing_cell_refinement 'Bruker SAINT'
_computing_data_collection 'Bruker APEX2'
_computing_data_reduction 'Bruker SAINT'
_computing_molecular_graphics 'Bruker SHELXTL'
_computing_publication_material 'Bruker SHELXTL'
_computing_structure_refinement 'SHELXL-97 (Sheldrick, 1997)'
_computing_structure_solution 'SHELXS-97 (Sheldrick, 1990)'
_diffrn_ambient_temperature 173(2)
_diffrn_measured_fraction_theta_full 0.901
_diffrn_measured_fraction_theta_max 0.901
_diffrn_measurement_device_type 'Bruker APEX-II CCD'
_diffrn_measurement_method '\f and \w scans'
_diffrn_radiation_monochromator graphite
_diffrn_radiation_source 'fine-focus sealed tube'
_diffrn_radiation_type CuK\a
_diffrn_radiation_wavelength 1.54178
_diffrn_reflns_av_R_equivalents 0.0500
_diffrn_reflns_av_sigmaI/netI 0.0422
_diffrn_reflns_limit_h_max 15
_diffrn_reflns_limit_h_min -15
_diffrn_reflns_limit_k_max 24
_diffrn_reflns_limit_k_min -24
_diffrn_reflns_limit_l_max 31
_diffrn_reflns_limit_l_min -29
_diffrn_reflns_number 45418
_diffrn_reflns_theta_full 65.71
_diffrn_reflns_theta_max 65.71
_diffrn_reflns_theta_min 2.59
_diffrn_standards_number 0
_exptl_absorpt_coefficient_mu 3.865
_exptl_absorpt_correction_T_max 0.5429
_exptl_absorpt_correction_T_min 0.1786
_exptl_absorpt_correction_type multi-scan
_exptl_absorpt_process_details SADABS
_exptl_crystal_colour yellow
_exptl_crystal_density_diffrn 1.251
_exptl_crystal_description block
_exptl_crystal_F_000 3324
_exptl_crystal_size_max 0.68
_exptl_crystal_size_mid 0.36
_exptl_crystal_size_min 0.18
_refine_diff_density_max 2.142
_refine_diff_density_min -0.494
_refine_diff_density_rms 0.109
_refine_ls_extinction_method none
_refine_ls_goodness_of_fit_ref 1.053
_refine_ls_hydrogen_treatment constr
_refine_ls_matrix_type full
_refine_ls_number_parameters 986
_refine_ls_number_reflns 13075
_refine_ls_number_restraints 0
_refine_ls_restrained_S_all 1.053
_refine_ls_R_factor_all 0.0853
_refine_ls_R_factor_gt 0.0659
_refine_ls_shift/su_max 0.009
_refine_ls_shift/su_mean 0.000
_refine_ls_structure_factor_coef Fsqd
_refine_ls_weighting_details 'calc w=1/[\s^2^(Fo^2^)+(0.1480P)^2^+7.0800P] where P=(Fo^2^+2Fc^2^)/3'
_refine_ls_weighting_scheme calc
_refine_ls_wR_factor_gt 0.2006
_refine_ls_wR_factor_ref 0.2189
_reflns_number_gt 10197
_reflns_number_total 13075
_reflns_threshold_expression >2sigma(I)
_cod_data_source_file ic2007183_si_002_2.cif
_cod_data_source_block mbj_4_23s
_cod_original_formula_sum 'C88 H94.50 Fe2 K N9.50 O7 P'
_cod_database_code 4325679

loop_
_symmetry_equiv_pos_as_xyz
'x, y, z'
'-x, y+1/2, -z+1/2'
'-x, -y, -z'
'x, -y-1/2, z-1/2'

loop_
_atom_site_label
_atom_site_type_symbol
_atom_site_fract_x
_atom_site_fract_y
_atom_site_fract_z
_atom_site_U_iso_or_equiv
_atom_site_adp_type
_atom_site_occupancy
_atom_site_symmetry_multiplicity
_atom_site_calc_flag
_atom_site_refinement_flags
C1 C 0.2017(3) 0.5243(2) 0.09798(15) 0.0300(9) Uani 1 1 d .
C2 C 0.2225(4) 0.5824(2) 0.07946(18) 0.0393(11) Uani 1 1 d .
H2 H 0.2780 0.5872 0.0618 0.047 Uiso 1 1 calc R
C3 C 0.1620(4) 0.6342(2) 0.08661(19) 0.0436(12) Uani 1 1 d .
H3 H 0.1766 0.6743 0.0739 0.052 Uiso 1 1 calc R
C4 C 0.0809(4) 0.6271(2) 0.11216(18) 0.0402(12) Uani 1 1 d .
H4 H 0.0389 0.6621 0.1166 0.048 Uiso 1 1 calc R
C5 C 0.0609(3) 0.5689(2) 0.13125(16) 0.0336(10) Uani 1 1 d .
H5 H 0.0053 0.5645 0.1490 0.040 Uiso 1 1 calc R
C6 C 0.1205(3) 0.51669(19) 0.12511(15) 0.0280(9) Uani 1 1 d .
C7 C 0.0251(3) 0.4267(2) 0.14381(15) 0.0288(9) Uani 1 1 d .
C8 C -0.0540(3) 0.4416(2) 0.10594(17) 0.0406(11) Uani 1 1 d .
H8 H -0.0339 0.4800 0.0888 0.049 Uiso 1 1 calc R
C9 C -0.1514(4) 0.4546(3) 0.1259(2) 0.0598(16) Uani 1 1 d .
H9A H -0.1727 0.4167 0.1421 0.090 Uiso 1 1 d R
H9B H -0.1999 0.4653 0.1009 0.090 Uiso 1 1 d R
H9C H -0.1448 0.4900 0.1477 0.090 Uiso 1 1 d R
C10 C -0.0599(4) 0.3857(3) 0.07260(18) 0.0497(13) Uani 1 1 d .
H10A H -0.0868 0.3488 0.0879 0.074 Uiso 1 1 d R
H10B H 0.0057 0.3757 0.0631 0.074 Uiso 1 1 d R
H10C H -0.1023 0.3967 0.0453 0.074 Uiso 1 1 d R
C11 C 0.3625(3) 0.4753(2) 0.09369(16) 0.0325(10) Uani 1 1 d .
C12 C 0.4189(4) 0.4694(2) 0.05556(19) 0.0416(12) Uani 1 1 d .
H12 H 0.3885 0.4616 0.0258 0.050 Uiso 1 1 calc R
C13 C 0.5198(4) 0.4749(3) 0.0614(2) 0.0528(14) Uani 1 1 d .
H13 H 0.5587 0.4711 0.0355 0.063 Uiso 1 1 calc R
C14 C 0.5627(4) 0.4856(3) 0.1039(2) 0.0593(16) Uani 1 1 d .
H14 H 0.6318 0.4897 0.1075 0.071 Uiso 1 1 calc R
C15 C 0.5081(4) 0.4907(3) 0.1425(2) 0.0484(13) Uani 1 1 d .
H15 H 0.5400 0.4983 0.1720 0.058 Uiso 1 1 calc R
C16 C 0.4059(3) 0.4847(2) 0.13822(17) 0.0353(10) Uani 1 1 d .
C17 C 0.3356(3) 0.5288(2) 0.20505(16) 0.0316(10) Uani 1 1 d .
C18 C 0.3786(4) 0.5938(2) 0.19615(17) 0.0388(11) Uani 1 1 d .
H18 H 0.3977 0.5953 0.1634 0.047 Uiso 1 1 calc R
C19 C 0.3019(5) 0.6446(2) 0.2025(2) 0.0569(15) Uani 1 1 d .
H19A H 0.2457 0.6373 0.1806 0.085 Uiso 1 1 d R
H19B H 0.3299 0.6863 0.1969 0.085 Uiso 1 1 d R
H19C H 0.2805 0.6429 0.2342 0.085 Uiso 1 1 d R
C20 C 0.4695(5) 0.6079(3) 0.2281(2) 0.0593(15) Uani 1 1 d .
H20A H 0.4508 0.6116 0.2600 0.089 Uiso 1 1 d R
H20B H 0.4991 0.6477 0.2186 0.089 Uiso 1 1 d R
H20C H 0.5168 0.5734 0.2259 0.089 Uiso 1 1 d R
C21 C 0.2171(3) 0.4248(2) 0.05698(16) 0.0329(10) Uani 1 1 d .
C22 C 0.1677(4) 0.4446(2) 0.01600(17) 0.0445(12) Uani 1 1 d .
H22 H 0.1614 0.4885 0.0094 0.053 Uiso 1 1 calc R
C23 C 0.1279(4) 0.4005(3) -0.01494(19) 0.0531(14) Uani 1 1 d .
H23 H 0.0929 0.4137 -0.0426 0.064 Uiso 1 1 calc R
C24 C 0.1396(4) 0.3366(3) -0.0052(2) 0.0533(14) Uani 1 1 d .
H24 H 0.1135 0.3060 -0.0265 0.064 Uiso 1 1 calc R
C25 C 0.1883(4) 0.3173(2) 0.03494(19) 0.0456(12) Uani 1 1 d .
H25 H 0.1954 0.2733 0.0409 0.055 Uiso 1 1 calc R
C26 C 0.2279(4) 0.3602(2) 0.06735(17) 0.0349(10) Uani 1 1 d .
C27 C 0.3337(5) 0.2942(3) 0.11348(19) 0.0560(16) Uani 1 1 d .
C28 C 0.3772(7) 0.2767(4) 0.1609(2) 0.094(3) Uani 1 1 d .
H28 H 0.3330 0.2901 0.1853 0.112 Uiso 1 1 calc R
C29 C 0.4002(9) 0.2098(4) 0.1652(3) 0.121(4) Uani 1 1 d .
H29A H 0.3403 0.1851 0.1678 0.182 Uiso 1 1 d R
H29B H 0.4437 0.2034 0.1929 0.182 Uiso 1 1 d R
H29C H 0.4330 0.1961 0.1379 0.182 Uiso 1 1 d R
C30 C 0.4861(8) 0.3134(6) 0.1683(3) 0.126(4) Uani 1 1 d .
H30A H 0.5113 0.3083 0.2005 0.189 Uiso 1 1 d R
H30B H 0.4780 0.3586 0.1614 0.189 Uiso 1 1 d R
H30C H 0.5324 0.2948 0.1477 0.189 Uiso 1 1 d R
C31 C 0.0377(3) 0.39200(19) 0.34111(14) 0.0264(9) Uani 1 1 d .
C32 C 0.0112(3) 0.4206(2) 0.38112(16) 0.0327(10) Uani 1 1 d .
H32 H -0.0417 0.4041 0.3970 0.039 Uiso 1 1 calc R
C33 C 0.0615(3) 0.4737(2) 0.39846(17) 0.0383(11) Uani 1 1 d .
H33 H 0.0429 0.4935 0.4260 0.046 Uiso 1 1 calc R
C34 C 0.1393(3) 0.4976(2) 0.37507(16) 0.0362(10) Uani 1 1 d .
H34 H 0.1744 0.5335 0.3869 0.043 Uiso 1 1 calc R
C35 C 0.1650(3) 0.4695(2) 0.33500(16) 0.0309(10) Uani 1 1 d .
H35 H 0.2180 0.4861 0.3192 0.037 Uiso 1 1 calc R
C36 C 0.1146(3) 0.4167(2) 0.31693(15) 0.0277(9) Uani 1 1 d .
C37 C 0.2171(3) 0.3709(2) 0.26153(16) 0.0298(10) Uani 1 1 d .
C38 C 0.3006(3) 0.3557(3) 0.29680(17) 0.0407(11) Uani 1 1 d .
H38 H 0.2801 0.3663 0.3284 0.049 Uiso 1 1 calc R
C39 C 0.3238(4) 0.2850(3) 0.2947(2) 0.0518(14) Uani 1 1 d .
H39A H 0.2637 0.2607 0.2977 0.078 Uiso 1 1 d R
H39B H 0.3715 0.2739 0.3200 0.078 Uiso 1 1 d R
H39C H 0.3509 0.2752 0.2651 0.078 Uiso 1 1 d R
C40 C 0.3917(4) 0.3942(3) 0.2872(2) 0.0584(15) Uani 1 1 d .
H40A H 0.4132 0.3839 0.2565 0.088 Uiso 1 1 d R
H40B H 0.4440 0.3841 0.3106 0.088 Uiso 1 1 d R
H40C H 0.3762 0.4394 0.2886 0.088 Uiso 1 1 d R
C41 C -0.1152(3) 0.33448(19) 0.32333(16) 0.0289(9) Uani 1 1 d .
C42 C -0.1606(3) 0.2940(2) 0.35332(18) 0.0369(11) Uani 1 1 d .
H42 H -0.1225 0.2680 0.3742 0.044 Uiso 1 1 calc R
C43 C -0.2624(3) 0.2919(2) 0.35263(19) 0.0393(11) Uani 1 1 d .
H43 H -0.2939 0.2648 0.3732 0.047 Uiso 1 1 calc R
C44 C -0.3162(4) 0.3290(2) 0.3221(2) 0.0450(12) Uani 1 1 d .
H44 H -0.3855 0.3273 0.3216 0.054 Uiso 1 1 calc R
C45 C -0.2725(3) 0.3690(2) 0.29193(19) 0.0425(12) Uani 1 1 d .
H45 H -0.3117 0.3940 0.2709 0.051 Uiso 1 1 calc R
C46 C -0.1703(3) 0.3728(2) 0.29223(17) 0.0335(10) Uani 1 1 d .
C47 C -0.1216(3) 0.4712(2) 0.25815(16) 0.0343(10) Uani 1 1 d .
C48 C -0.1875(4) 0.5098(2) 0.2880(2) 0.0461(12) Uani 1 1 d .
H48 H -0.2190 0.4806 0.3098 0.055 Uiso 1 1 calc R
C49 C -0.2671(5) 0.5424(3) 0.2577(3) 0.0680(18) Uani 1 1 d .
H49A H -0.2368 0.5705 0.2358 0.102 Uiso 1 1 d R
H49B H -0.3092 0.5672 0.2770 0.102 Uiso 1 1 d R
H49C H -0.3065 0.5104 0.2406 0.102 Uiso 1 1 d R
C50 C -0.1249(5) 0.5578(3) 0.3163(2) 0.0623(16) Uani 1 1 d .
H50A H -0.0762 0.5353 0.3364 0.093 Uiso 1 1 d R
H50B H -0.1672 0.5828 0.3354 0.093 Uiso 1 1 d R
H50C H -0.0917 0.5859 0.2955 0.093 Uiso 1 1 d R
C51 C 0.0407(3) 0.27854(19) 0.32510(15) 0.0284(9) Uani 1 1 d .
C52 C 0.0955(3) 0.2616(2) 0.36480(16) 0.0340(10) Uani 1 1 d .
H52 H 0.0992 0.2892 0.3907 0.041 Uiso 1 1 calc R
C53 C 0.1457(3) 0.2037(2) 0.36671(18) 0.0402(11) Uani 1 1 d .
H53 H 0.1841 0.1918 0.3937 0.048 Uiso 1 1 calc R
C54 C 0.1383(4) 0.1642(2) 0.32873(19) 0.0447(12) Uani 1 1 d .
H54 H 0.1711 0.1246 0.3299 0.054 Uiso 1 1 calc R
C55 C 0.0842(4) 0.1814(2) 0.28913(18) 0.0392(11) Uani 1 1 d .
H55 H 0.0807 0.1533 0.2635 0.047 Uiso 1 1 calc R
C56 C 0.0342(3) 0.2391(2) 0.28580(15) 0.0309(9) Uani 1 1 d .
C57 C -0.0746(4) 0.2218(2) 0.22013(18) 0.0389(11) Uani 1 1 d .
C58 C -0.1308(4) 0.2491(3) 0.17789(19) 0.0523(14) Uani 1 1 d .
H58 H -0.0982 0.2892 0.1689 0.063 Uiso 1 1 calc R
C59 C -0.2331(6) 0.2639(5) 0.1885(3) 0.097(3) Uani 1 1 d .
H59A H -0.2661 0.2251 0.1976 0.145 Uiso 1 1 d R
H59B H -0.2680 0.2819 0.1610 0.145 Uiso 1 1 d R
H59C H -0.2325 0.2946 0.2138 0.145 Uiso 1 1 d R
C60 C -0.1300(8) 0.2029(5) 0.1375(3) 0.112(3) Uani 1 1 d .
H60A H -0.1672 0.1651 0.1452 0.168 Uiso 1 1 d R
H60B H -0.0631 0.1907 0.1313 0.168 Uiso 1 1 d R
H60C H -0.1612 0.2231 0.1099 0.168 Uiso 1 1 d R
C1S C 0.3810(4) 0.7119(2) 0.47606(18) 0.0414(12) Uani 1 1 d .
C2S C 0.4339(5) 0.7554(3) 0.4521(2) 0.0634(17) Uani 1 1 d .
H2S H 0.4959 0.7441 0.4416 0.076 Uiso 1 1 calc R
C3S C 0.3969(6) 0.8150(3) 0.4434(3) 0.080(2) Uani 1 1 d .
H3S H 0.4342 0.8453 0.4279 0.096 Uiso 1 1 calc R
C4S C 0.3060(5) 0.8308(3) 0.4573(3) 0.0697(19) Uani 1 1 d .
H4S H 0.2800 0.8718 0.4510 0.084 Uiso 1 1 calc R
C5S C 0.2540(5) 0.7885(3) 0.4797(2) 0.0645(17) Uani 1 1 d .
H5S H 0.1910 0.7999 0.4888 0.077 Uiso 1 1 calc R
C6S C 0.2899(4) 0.7288(3) 0.4900(2) 0.0514(14) Uani 1 1 d .
H6S H 0.2524 0.6996 0.5064 0.062 Uiso 1 1 calc R
C7S C 0.4476(4) 0.6000(2) 0.42908(16) 0.0364(11) Uani 1 1 d .
C8S C 0.3749(4) 0.6089(3) 0.39368(18) 0.0507(13) Uani 1 1 d .
H8S H 0.3188 0.6336 0.3989 0.061 Uiso 1 1 calc R
C9S C 0.3856(5) 0.5811(3) 0.3506(2) 0.0655(19) Uani 1 1 d .
H9S H 0.3364 0.5865 0.3264 0.079 Uiso 1 1 calc R
C10S C 0.4679(6) 0.5456(3) 0.3433(2) 0.0676(19) Uani 1 1 d .
H10S H 0.4749 0.5266 0.3140 0.081 Uiso 1 1 calc R
C11S C 0.5390(6) 0.5376(3) 0.3776(2) 0.0652(18) Uani 1 1 d .
H11S H 0.5956 0.5136 0.3720 0.078 Uiso 1 1 calc R
C12S C 0.5292(5) 0.5644(2) 0.42081(19) 0.0505(13) Uani 1 1 d .
H12S H 0.5788 0.5582 0.4447 0.061 Uiso 1 1 calc R
C13S C 0.5462(3) 0.6330(2) 0.51731(16) 0.0345(10) Uani 1 1 d .
C14S C 0.6248(4) 0.6661(3) 0.5016(2) 0.0562(16) Uani 1 1 d .
H14S H 0.6177 0.6902 0.4739 0.067 Uiso 1 1 calc R
C15S C 0.7141(4) 0.6635(3) 0.5267(2) 0.0666(19) Uani 1 1 d .
H15S H 0.7680 0.6866 0.5163 0.080 Uiso 1 1 calc R
C16S C 0.7259(4) 0.6280(3) 0.5666(2) 0.0515(14) Uani 1 1 d .
H16S H 0.7873 0.6268 0.5836 0.062 Uiso 1 1 calc R
C17S C 0.6476(4) 0.5941(2) 0.58168(16) 0.0390(11) Uani 1 1 d .
H17S H 0.6554 0.5692 0.6089 0.047 Uiso 1 1 calc R
C18S C 0.5582(3) 0.5966(2) 0.55713(16) 0.0338(10) Uani 1 1 d .
H18S H 0.5046 0.5733 0.5676 0.041 Uiso 1 1 calc R
C19S C 0.3440(3) 0.5870(2) 0.51399(17) 0.0331(10) Uani 1 1 d .
C20S C 0.3207(4) 0.6046(2) 0.55871(17) 0.0378(11) Uani 1 1 d .
H20S H 0.3507 0.6407 0.5731 0.045 Uiso 1 1 calc R
C21S C 0.2538(4) 0.5691(2) 0.5820(2) 0.0452(12) Uani 1 1 d .
H21S H 0.2378 0.5808 0.6122 0.054 Uiso 1 1 calc R
C22S C 0.2106(4) 0.5165(3) 0.5607(2) 0.0537(14) Uani 1 1 d .
H22S H 0.1650 0.4923 0.5767 0.064 Uiso 1 1 calc R
C23S C 0.2327(4) 0.4988(3) 0.5168(2) 0.0497(14) Uani 1 1 d .
H23S H 0.2024 0.4625 0.5028 0.060 Uiso 1 1 calc R
C24S C 0.3000(3) 0.5341(2) 0.49274(18) 0.0409(11) Uani 1 1 d .
H24S H 0.3153 0.5221 0.4624 0.049 Uiso 1 1 calc R
C25S C 0.5371(6) 0.7550(4) 0.5884(3) 0.081(2) Uani 1 1 d .
H25S H 0.5967 0.7320 0.5901 0.097 Uiso 1 1 calc R
C26S C 0.4514(6) 0.8495(4) 0.5689(4) 0.100(3) Uani 1 1 d .
H26A H 0.4362 0.8630 0.5369 0.150 Uiso 1 1 d R
H26B H 0.4622 0.8869 0.5886 0.150 Uiso 1 1 d R
H26C H 0.3968 0.8248 0.5796 0.150 Uiso 1 1 d R
C27S C 0.6202(7) 0.8374(4) 0.5480(3) 0.096(3) Uani 1 1 d .
H27A H 0.6719 0.8056 0.5466 0.144 Uiso 1 1 d R
H27B H 0.6457 0.8745 0.5651 0.144 Uiso 1 1 d R
H27C H 0.5979 0.8500 0.5166 0.144 Uiso 1 1 d R
C28S C 0.1292(11) 0.2300(6) 0.1532(6) 0.076(4) Uani 0.50 1 d P
H28A H 0.1099 0.2726 0.1429 0.115 Uiso 0.50 1 d PR
H28B H 0.1925 0.2320 0.1707 0.115 Uiso 0.50 1 d PR
H28C H 0.0799 0.2129 0.1729 0.115 Uiso 0.50 1 d PR
C29S C 0.1384(15) 0.1895(8) 0.1127(7) 0.107(7) Uani 0.50 1 d P
K1 K 0.10204(7) 0.55118(5) 0.24053(4) 0.0397(3) Uani 1 1 d .
Fe1 Fe 0.24100(5) 0.40903(3) 0.16324(2) 0.02611(19) Uani 1 1 d .
Fe2 Fe 0.00129(5) 0.36030(3) 0.23564(2) 0.02709(19) Uani 1 1 d .
N1 N 0.2583(3) 0.46887(16) 0.09040(13) 0.0295(8) Uani 1 1 d .
N2 N 0.1084(2) 0.45790(16) 0.14751(12) 0.0272(8) Uani 1 1 d .
N3 N 0.3457(3) 0.48125(17) 0.17531(13) 0.0316(8) Uani 1 1 d .
N4 N 0.2720(3) 0.34413(17) 0.11134(13) 0.0361(9) Uani 1 1 d .
N5 N -0.0108(2) 0.33736(16) 0.32208(12) 0.0268(8) Uani 1 1 d .
N6 N 0.1307(3) 0.39102(17) 0.27279(12) 0.0282(8) Uani 1 1 d .
N7 N -0.1172(3) 0.40825(17) 0.26076(14) 0.0343(9) Uani 1 1 d .
N8 N -0.0171(3) 0.26257(17) 0.24552(13) 0.0334(8) Uani 1 1 d .
N1S N 0.5378(4) 0.8117(3) 0.5714(2) 0.0680(15) Uani 1 1 d .
N2S N 0.1520(11) 0.1545(8) 0.0817(6) 0.095(4) Uiso 0.50 1 d P
O1 O 0.0111(2) 0.37851(14) 0.16843(10) 0.0331(7) Uani 1 1 d .
O2 O 0.2864(2) 0.52185(15) 0.23955(12) 0.0380(8) Uani 1 1 d .
O3 O 0.3579(4) 0.2632(2) 0.07982(15) 0.0800(15) Uani 1 1 d .
O4 O 0.2316(2) 0.35734(14) 0.21995(11) 0.0346(7) Uani 1 1 d .
O5 O -0.0684(2) 0.50056(16) 0.23161(12) 0.0420(8) Uani 1 1 d .
O6 O -0.0872(3) 0.16528(16) 0.22968(14) 0.0514(9) Uani 1 1 d .
O1S O 0.4672(5) 0.7299(3) 0.6018(3) 0.115(2) Uani 1 1 d .
P1 P 0.43013(8) 0.63361(5) 0.48463(4) 0.0319(3) Uani 1 1 d .

loop_
_atom_site_aniso_label
_atom_site_aniso_U_11
_atom_site_aniso_U_22
_atom_site_aniso_U_33
_atom_site_aniso_U_23
_atom_site_aniso_U_13
_atom_site_aniso_U_12
C1 0.032(2) 0.030(2) 0.028(3) -0.0018(17) -0.0004(18) 0.0062(17)
C2 0.038(3) 0.036(2) 0.044(3) 0.008(2) 0.008(2) 0.003(2)
C3 0.051(3) 0.029(2) 0.050(3) 0.007(2) 0.005(2) 0.000(2)
C4 0.041(3) 0.028(2) 0.051(3) -0.0005(19) -0.002(2) 0.010(2)
C5 0.027(2) 0.037(2) 0.036(3) -0.0028(18) -0.0035(18) 0.0046(18)
C6 0.029(2) 0.031(2) 0.024(2) -0.0026(16) -0.0020(17) 0.0002(17)
C7 0.029(2) 0.032(2) 0.026(2) -0.0043(17) 0.0009(17) 0.0017(18)
C8 0.034(3) 0.046(3) 0.040(3) 0.005(2) -0.009(2) -0.006(2)
C9 0.036(3) 0.083(4) 0.059(4) -0.018(3) -0.012(3) 0.013(3)
C10 0.042(3) 0.069(4) 0.037(3) -0.007(2) -0.007(2) -0.005(3)
C11 0.032(2) 0.028(2) 0.038(3) -0.0001(18) 0.0087(19) 0.0028(18)
C12 0.044(3) 0.041(3) 0.042(3) 0.001(2) 0.015(2) 0.004(2)
C13 0.045(3) 0.054(3) 0.062(4) -0.001(3) 0.027(3) 0.008(2)
C14 0.027(3) 0.068(4) 0.085(5) 0.006(3) 0.015(3) 0.005(2)
C15 0.032(3) 0.064(3) 0.050(3) -0.004(3) 0.004(2) 0.003(2)
C16 0.030(2) 0.035(2) 0.041(3) 0.0007(19) 0.005(2) 0.0037(18)
C17 0.025(2) 0.040(2) 0.029(3) 0.0034(18) -0.0030(19) 0.0047(18)
C18 0.046(3) 0.040(3) 0.030(3) 0.0015(19) -0.001(2) -0.007(2)
C19 0.072(4) 0.037(3) 0.060(4) -0.001(2) -0.008(3) 0.007(3)
C20 0.057(4) 0.068(4) 0.052(4) 0.005(3) -0.006(3) -0.020(3)
C21 0.037(2) 0.037(2) 0.025(3) -0.0024(18) 0.0052(18) 0.0031(19)
C22 0.055(3) 0.046(3) 0.031(3) 0.004(2) -0.002(2) 0.008(2)
C23 0.059(3) 0.072(4) 0.027(3) -0.005(2) -0.004(2) 0.006(3)
C24 0.062(4) 0.059(3) 0.039(3) -0.021(2) 0.003(3) -0.004(3)
C25 0.057(3) 0.040(3) 0.041(3) -0.011(2) 0.011(2) 0.000(2)
C26 0.041(3) 0.035(2) 0.029(3) -0.0037(18) 0.010(2) 0.0037(19)
C27 0.088(4) 0.047(3) 0.034(3) -0.005(2) 0.012(3) 0.032(3)
C28 0.163(8) 0.083(5) 0.035(4) 0.001(3) 0.006(4) 0.086(5)
C29 0.202(11) 0.091(6) 0.068(6) 0.012(4) -0.008(6) 0.086(7)
C30 0.117(8) 0.169(11) 0.085(7) -0.017(6) -0.046(6) 0.033(7)
C31 0.023(2) 0.031(2) 0.025(2) -0.0002(17) 0.0020(16) 0.0005(16)
C32 0.031(2) 0.038(2) 0.030(3) -0.0003(18) 0.0084(18) -0.0009(19)
C33 0.039(3) 0.044(3) 0.032(3) -0.012(2) 0.006(2) -0.001(2)
C34 0.034(2) 0.039(2) 0.035(3) -0.0045(19) -0.0018(19) -0.0057(19)
C35 0.022(2) 0.038(2) 0.032(3) 0.0038(18) 0.0011(17) -0.0027(17)
C36 0.025(2) 0.034(2) 0.025(2) 0.0009(16) -0.0011(17) 0.0008(17)
C37 0.029(2) 0.036(2) 0.025(3) 0.0022(17) 0.0048(18) 0.0025(18)
C38 0.033(3) 0.064(3) 0.025(3) -0.002(2) 0.0008(19) 0.011(2)
C39 0.046(3) 0.065(3) 0.045(3) 0.020(3) 0.002(2) 0.014(3)
C40 0.036(3) 0.069(4) 0.068(4) -0.001(3) -0.015(3) 0.001(3)
C41 0.025(2) 0.027(2) 0.035(3) -0.0050(17) 0.0093(18) -0.0026(17)
C42 0.038(3) 0.028(2) 0.045(3) -0.0029(19) 0.009(2) -0.0030(19)
C43 0.030(2) 0.036(2) 0.054(3) -0.004(2) 0.016(2) -0.0076(19)
C44 0.027(2) 0.046(3) 0.063(4) -0.009(2) 0.010(2) -0.007(2)
C45 0.028(2) 0.049(3) 0.052(3) 0.001(2) 0.004(2) 0.002(2)
C46 0.026(2) 0.035(2) 0.039(3) -0.0038(19) 0.0005(19) -0.0013(18)
C47 0.030(2) 0.042(3) 0.031(3) 0.0019(19) 0.0041(19) 0.0013(19)
C48 0.051(3) 0.040(3) 0.050(3) 0.006(2) 0.019(2) 0.009(2)
C49 0.052(4) 0.067(4) 0.087(5) 0.011(3) 0.014(3) 0.021(3)
C50 0.096(5) 0.044(3) 0.048(4) -0.005(2) 0.016(3) 0.009(3)
C51 0.025(2) 0.029(2) 0.032(3) 0.0001(17) 0.0082(17) -0.0009(17)
C52 0.034(2) 0.037(2) 0.031(3) 0.0043(18) 0.0036(19) -0.0021(19)
C53 0.039(3) 0.042(3) 0.039(3) 0.011(2) 0.003(2) 0.006(2)
C54 0.047(3) 0.035(2) 0.053(3) 0.008(2) 0.014(2) 0.012(2)
C55 0.047(3) 0.032(2) 0.040(3) -0.0019(19) 0.011(2) 0.004(2)
C56 0.032(2) 0.032(2) 0.029(3) 0.0004(17) 0.0076(18) -0.0026(18)
C57 0.045(3) 0.035(3) 0.037(3) -0.0037(19) 0.005(2) -0.006(2)
C58 0.066(4) 0.049(3) 0.041(3) 0.002(2) -0.012(3) -0.018(3)
C59 0.093(6) 0.117(7) 0.076(6) 0.006(5) -0.025(4) 0.029(5)
C60 0.144(9) 0.127(8) 0.060(6) -0.031(5) -0.035(5) 0.010(6)
C1S 0.048(3) 0.037(2) 0.038(3) 0.001(2) -0.008(2) 0.002(2)
C2S 0.056(4) 0.049(3) 0.085(5) 0.016(3) 0.003(3) -0.003(3)
C3S 0.082(5) 0.045(3) 0.111(6) 0.022(3) -0.012(4) -0.006(3)
C4S 0.072(4) 0.044(3) 0.090(5) 0.010(3) -0.017(4) 0.010(3)
C5S 0.069(4) 0.062(4) 0.061(4) -0.001(3) -0.010(3) 0.025(3)
C6S 0.052(3) 0.054(3) 0.047(3) 0.004(2) -0.005(2) 0.015(3)
C7S 0.043(3) 0.040(2) 0.027(3) 0.0052(18) 0.0023(19) -0.008(2)
C8S 0.054(3) 0.061(3) 0.036(3) 0.004(2) -0.004(2) -0.017(3)
C9S 0.091(5) 0.076(4) 0.028(3) 0.006(3) -0.011(3) -0.041(4)
C10S 0.122(6) 0.046(3) 0.037(4) -0.001(2) 0.020(4) -0.017(4)
C11S 0.112(6) 0.047(3) 0.039(4) 0.006(2) 0.027(3) 0.013(3)
C12S 0.072(4) 0.044(3) 0.036(3) 0.009(2) 0.009(3) 0.009(3)
C13S 0.037(3) 0.038(2) 0.028(3) 0.0050(18) -0.0020(19) -0.0051(19)
C14S 0.047(3) 0.069(4) 0.051(4) 0.031(3) -0.003(3) -0.018(3)
C15S 0.045(3) 0.075(4) 0.078(5) 0.035(3) -0.013(3) -0.027(3)
C16S 0.039(3) 0.050(3) 0.063(4) 0.006(2) -0.018(3) -0.011(2)
C17S 0.049(3) 0.043(3) 0.024(3) 0.0016(18) -0.005(2) -0.001(2)
C18S 0.037(3) 0.035(2) 0.030(3) 0.0036(18) 0.0037(19) -0.0039(19)
C19S 0.025(2) 0.037(2) 0.037(3) 0.0049(19) 0.0005(18) 0.0037(18)
C20S 0.040(3) 0.035(2) 0.039(3) 0.000(2) 0.008(2) 0.002(2)
C21S 0.038(3) 0.046(3) 0.053(4) 0.001(2) 0.016(2) 0.000(2)
C22S 0.039(3) 0.053(3) 0.072(4) -0.003(3) 0.022(3) -0.006(2)
C23S 0.036(3) 0.051(3) 0.064(4) -0.014(3) 0.016(2) -0.012(2)
C24S 0.033(3) 0.047(3) 0.043(3) -0.006(2) 0.003(2) 0.003(2)
C25S 0.087(6) 0.078(5) 0.078(5) 0.009(4) 0.011(4) -0.022(4)
C26S 0.078(5) 0.096(6) 0.127(8) -0.002(5) 0.002(5) 0.021(5)
C27S 0.097(6) 0.097(6) 0.096(7) 0.019(5) 0.027(5) -0.022(5)
C28S 0.073(9) 0.054(7) 0.107(13) -0.010(7) 0.050(8) 0.004(6)
C29S 0.140(16) 0.064(9) 0.122(16) 0.067(11) 0.059(13) 0.001(9)
K1 0.0330(5) 0.0428(5) 0.0433(6) -0.0031(4) 0.0014(4) 0.0014(4)
Fe1 0.0276(4) 0.0284(3) 0.0226(4) -0.0016(2) 0.0032(3) 0.0055(3)
Fe2 0.0260(4) 0.0290(4) 0.0263(4) -0.0009(2) 0.0012(3) -0.0018(3)
N1 0.0314(19) 0.0294(18) 0.028(2) -0.0008(14) 0.0057(15) 0.0044(14)
N2 0.0251(18) 0.0271(17) 0.029(2) 0.0005(14) 0.0001(14) 0.0008(14)
N3 0.0283(19) 0.036(2) 0.031(2) -0.0027(15) 0.0031(15) 0.0032(15)
N4 0.052(2) 0.0285(18) 0.028(2) -0.0002(15) 0.0077(17) 0.0096(17)
N5 0.0223(17) 0.0280(17) 0.030(2) -0.0025(14) 0.0033(14) -0.0021(14)
N6 0.0260(19) 0.0349(19) 0.024(2) -0.0007(14) 0.0035(14) -0.0032(15)
N7 0.029(2) 0.036(2) 0.039(2) 0.0027(16) 0.0027(16) 0.0033(15)
N8 0.040(2) 0.0301(18) 0.030(2) -0.0022(15) 0.0012(16) -0.0037(16)
N1S 0.057(3) 0.068(3) 0.079(4) 0.008(3) 0.009(3) 0.019(3)
O1 0.0355(17) 0.0363(16) 0.0273(18) 0.0009(13) 0.0004(13) -0.0081(13)
O2 0.0388(18) 0.0400(17) 0.036(2) -0.0023(13) 0.0079(15) 0.0042(14)
O3 0.113(4) 0.081(3) 0.045(3) -0.019(2) 0.004(2) 0.058(3)
O4 0.0369(17) 0.0437(18) 0.0238(19) 0.0023(13) 0.0071(13) 0.0099(14)
O5 0.0431(19) 0.0437(18) 0.040(2) 0.0035(15) 0.0089(15) 0.0002(15)
O6 0.060(2) 0.0349(19) 0.059(3) -0.0003(16) -0.0003(18) -0.0118(16)
O1S 0.090(4) 0.109(5) 0.153(6) -0.030(4) 0.066(4) -0.026(4)
P1 0.0333(6) 0.0349(6) 0.0272(7) 0.0036(4) -0.0009(5) -0.0017(5)

loop_
_atom_type_symbol
_atom_type_description
_atom_type_scat_dispersion_real
_atom_type_scat_dispersion_imag
_atom_type_scat_source
C C 0.0181 0.0091 'International Tables Vol C Tables 4.2.6.8 and 6.1.1.4'
H H 0.0000 0.0000 'International Tables Vol C Tables 4.2.6.8 and 6.1.1.4'
N N 0.0311 0.0180 'International Tables Vol C Tables 4.2.6.8 and 6.1.1.4'
O O 0.0492 0.0322 'International Tables Vol C Tables 4.2.6.8 and 6.1.1.4'
P P 0.2955 0.4335 'International Tables Vol C Tables 4.2.6.8 and 6.1.1.4'
Fe Fe -1.1336 3.1974 'International Tables Vol C Tables 4.2.6.8 and 6.1.1.4'
K K 0.3868 1.0657 'International Tables Vol C Tables 4.2.6.8 and 6.1.1.4'

loop_
_geom_angle_atom_site_label_1
_geom_angle_atom_site_label_2
_geom_angle_atom_site_label_3
_geom_angle
_geom_angle_site_symmetry_1
_geom_angle_site_symmetry_3
C2 C1 C6 120.5(4) . .
C2 C1 N1 122.9(4) . .
C6 C1 N1 116.6(4) . .
C1 C2 C3 120.2(5) . .
C1 C2 H2 119.9 . .
C3 C2 H2 119.9 . .
C4 C3 C2 119.9(4) . .
C4 C3 H3 120.0 . .
C2 C3 H3 120.0 . .
C3 C4 C5 119.8(4) . .
C3 C4 H4 120.1 . .
C5 C4 H4 120.1 . .
C4 C5 C6 121.5(4) . .
C4 C5 K1 118.2(3) . .
C6 C5 K1 88.0(3) . .
C4 C5 H5 119.2 . .
C6 C5 H5 119.2 . .
K1 C5 H5 63.4 . .
C5 C6 C1 118.1(4) . .
C5 C6 N2 123.5(4) . .
C1 C6 N2 118.3(4) . .
C5 C6 K1 68.3(3) . .
C1 C6 K1 128.6(3) . .
N2 C6 K1 73.9(2) . .
O1 C7 N2 121.2(4) . .
O1 C7 C8 116.5(4) . .
N2 C7 C8 122.0(4) . .
C9 C8 C10 111.7(4) . .
C9 C8 C7 111.4(4) . .
C10 C8 C7 107.8(4) . .
C9 C8 H8 108.6 . .
C10 C8 H8 108.6 . .
C7 C8 H8 108.6 . .
C8 C9 H9A 109.3 . .
C8 C9 H9B 109.4 . .
H9A C9 H9B 109.5 . .
C8 C9 H9C 109.7 . .
H9A C9 H9C 109.5 . .
H9B C9 H9C 109.5 . .
C8 C10 H10A 109.6 . .
C8 C10 H10B 109.3 . .
H10A C10 H10B 109.5 . .
C8 C10 H10C 109.5 . .
H10A C10 H10C 109.5 . .
H10B C10 H10C 109.5 . .
C12 C11 C16 121.3(4) . .
C12 C11 N1 122.6(4) . .
C16 C11 N1 116.1(4) . .
C13 C12 C11 119.6(5) . .
C13 C12 H12 120.2 . .
C11 C12 H12 120.2 . .
C14 C13 C12 119.9(5) . .
C14 C13 H13 120.0 . .
C12 C13 H13 120.0 . .
C13 C14 C15 121.4(5) . .
C13 C14 H14 119.3 . .
C15 C14 H14 119.3 . .
C14 C15 C16 120.4(5) . .
C14 C15 H15 119.8 . .
C16 C15 H15 119.8 . .
N3 C16 C11 117.7(4) . .
N3 C16 C15 124.7(4) . .
C11 C16 C15 117.3(4) . .
O2 C17 N3 120.7(4) . .
O2 C17 C18 118.4(4) . .
N3 C17 C18 120.8(4) . .
O2 C17 K1 38.9(2) . .
N3 C17 K1 115.4(3) . .
C18 C17 K1 107.6(3) . .
C19 C18 C17 109.7(4) . .
C19 C18 C20 109.4(5) . .
C17 C18 C20 112.4(4) . .
C19 C18 H18 108.4 . .
C17 C18 H18 108.4 . .
C20 C18 H18 108.4 . .
C18 C19 H19A 109.3 . .
C18 C19 H19B 109.4 . .
H19A C19 H19B 109.5 . .
C18 C19 H19C 109.7 . .
H19A C19 H19C 109.5 . .
H19B C19 H19C 109.5 . .
C18 C20 H20A 109.6 . .
C18 C20 H20B 109.3 . .
H20A C20 H20B 109.5 . .
C18 C20 H20C 109.5 . .
H20A C20 H20C 109.5 . .
H20B C20 H20C 109.5 . .
C22 C21 C26 120.9(4) . .
C22 C21 N1 122.0(4) . .
C26 C21 N1 117.0(4) . .
C23 C22 C21 120.1(5) . .
C23 C22 H22 120.0 . .
C21 C22 H22 120.0 . .
C22 C23 C24 119.2(5) . .
C22 C23 H23 120.4 . .
C24 C23 H23 120.4 . .
C25 C24 C23 120.6(5) . .
C25 C24 H24 119.7 . .
C23 C24 H24 119.7 . .
C24 C25 C26 122.0(5) . .
C24 C25 H25 119.0 . .
C26 C25 H25 119.0 . .
C25 C26 C21 117.2(5) . .
C25 C26 N4 125.3(4) . .
C21 C26 N4 117.3(4) . .
O3 C27 N4 125.0(5) . .
O3 C27 C28 118.6(5) . .
N4 C27 C28 116.3(5) . .
C29 C28 C27 112.8(6) . .
C29 C28 C30 104.6(8) . .
C27 C28 C30 107.5(7) . .
C29 C28 H28 110.6 . .
C27 C28 H28 110.6 . .
C30 C28 H28 110.6 . .
C28 C29 H29A 110.4 . .
C28 C29 H29B 108.9 . .
H29A C29 H29B 109.5 . .
C28 C29 H29C 109.1 . .
H29A C29 H29C 109.5 . .
H29B C29 H29C 109.5 . .
C28 C30 H30A 109.2 . .
C28 C30 H30B 109.4 . .
H30A C30 H30B 109.5 . .
C28 C30 H30C 109.8 . .
H30A C30 H30C 109.5 . .
H30B C30 H30C 109.5 . .
C32 C31 C36 120.2(4) . .
C32 C31 N5 122.8(4) . .
C36 C31 N5 117.0(4) . .
C31 C32 C33 120.5(4) . .
C31 C32 H32 119.8 . .
C33 C32 H32 119.8 . .
C34 C33 C32 119.5(4) . .
C34 C33 H33 120.2 . .
C32 C33 H33 120.2 . .
C35 C34 C33 120.0(4) . .
C35 C34 H34 120.0 . .
C33 C34 H34 120.0 . .
C34 C35 C36 121.2(4) . .
C34 C35 K1 114.1(3) . .
C36 C35 K1 90.5(3) . .
C34 C35 H35 119.4 . .
C36 C35 H35 119.4 . .
K1 C35 H35 65.0 . .
C35 C36 C31 118.7(4) . .
C35 C36 N6 122.9(4) . .
C31 C36 N6 118.1(4) . .
O4 C37 N6 120.3(4) . .
O4 C37 C38 115.8(4) . .
N6 C37 C38 123.5(4) . .
C37 C38 C39 109.3(4) . .
C37 C38 C40 110.7(4) . .
C39 C38 C40 109.7(4) . .
C37 C38 H38 109.0 . .
C39 C38 H38 109.0 . .
C40 C38 H38 109.0 . .
C38 C39 H39A 109.4 . .
C38 C39 H39B 109.6 . .
H39A C39 H39B 109.5 . .
C38 C39 H39C 109.4 . .
H39A C39 H39C 109.5 . .
H39B C39 H39C 109.5 . .
C38 C40 H40A 110.0 . .
C38 C40 H40B 109.2 . .
H40A C40 H40B 109.5 . .
C38 C40 H40C 109.2 . .
H40A C40 H40C 109.5 . .
H40B C40 H40C 109.5 . .
C42 C41 C46 120.9(4) . .
C42 C41 N5 121.8(4) . .
C46 C41 N5 117.3(4) . .
C41 C42 C43 119.8(5) . .
C41 C42 H42 120.1 . .
C43 C42 H42 120.1 . .
C44 C43 C42 119.4(5) . .
C44 C43 H43 120.3 . .
C42 C43 H43 120.3 . .
C43 C44 C45 121.6(5) . .
C43 C44 H44 119.2 . .
C45 C44 H44 119.2 . .
C44 C45 C46 120.3(5) . .
C44 C45 H45 119.8 . .
C46 C45 H45 119.8 . .
C41 C46 C45 118.1(4) . .
C41 C46 N7 116.3(4) . .
C45 C46 N7 125.4(4) . .
O5 C47 N7 120.2(4) . .
O5 C47 C48 118.0(4) . .
N7 C47 C48 121.8(4) . .
C49 C48 C47 110.0(5) . .
C49 C48 C50 111.7(5) . .
C47 C48 C50 109.0(5) . .
C49 C48 H48 108.7 . .
C47 C48 H48 108.7 . .
C50 C48 H48 108.7 . .
C48 C49 H49A 109.3 . .
C48 C49 H49B 109.7 . .
H49A C49 H49B 109.5 . .
C48 C49 H49C 109.5 . .
H49A C49 H49C 109.5 . .
H49B C49 H49C 109.5 . .
C48 C50 H50A 109.7 . .
C48 C50 H50B 109.1 . .
H50A C50 H50B 109.5 . .
C48 C50 H50C 109.7 . .
H50A C50 H50C 109.5 . .
H50B C50 H50C 109.5 . .
C52 C51 C56 121.6(4) . .
C52 C51 N5 121.1(4) . .
C56 C51 N5 117.2(4) . .
C51 C52 C53 119.9(4) . .
C51 C52 H52 120.0 . .
C53 C52 H52 120.0 . .
C54 C53 C52 118.9(4) . .
C54 C53 H53 120.6 . .
C52 C53 H53 120.6 . .
C55 C54 C53 121.1(4) . .
C55 C54 H54 119.4 . .
C53 C54 H54 119.4 . .
C54 C55 C56 121.5(5) . .
C54 C55 H55 119.2 . .
C56 C55 H55 119.2 . .
C55 C56 C51 116.9(4) . .
C55 C56 N8 125.3(4) . .
C51 C56 N8 117.6(4) . .
O6 C57 N8 125.1(5) . .
O6 C57 C58 118.3(4) . .
N8 C57 C58 116.5(4) . .
C59 C58 C57 110.5(5) . .
C59 C58 C60 110.1(6) . .
C57 C58 C60 110.4(6) . .
C59 C58 H58 108.6 . .
C57 C58 H58 108.6 . .
C60 C58 H58 108.6 . .
C58 C59 H59A 109.7 . .
C58 C59 H59B 109.5 . .
H59A C59 H59B 109.5 . .
C58 C59 H59C 109.2 . .
H59A C59 H59C 109.5 . .
H59B C59 H59C 109.5 . .
C58 C60 H60A 108.5 . .
C58 C60 H60B 111.0 . .
H60A C60 H60B 109.5 . .
C58 C60 H60C 108.9 . .
H60A C60 H60C 109.5 . .
H60B C60 H60C 109.5 . .
C6S C1S C2S 119.0(5) . .
C6S C1S P1 122.3(4) . .
C2S C1S P1 118.5(4) . .
C3S C2S C1S 120.1(6) . .
C3S C2S H2S 120.0 . .
C1S C2S H2S 120.0 . .
C4S C3S C2S 120.0(7) . .
C4S C3S H3S 120.0 . .
C2S C3S H3S 120.0 . .
C5S C4S C3S 120.1(6) . .
C5S C4S H4S 120.0 . .
C3S C4S H4S 120.0 . .
C4S C5S C6S 121.5(6) . .
C4S C5S H5S 119.2 . .
C6S C5S H5S 119.2 . .
C5S C6S C1S 119.3(6) . .
C5S C6S H6S 120.4 . .
C1S C6S H6S 120.4 . .
C12S C7S C8S 119.6(5) . .
C12S C7S P1 121.8(4) . .
C8S C7S P1 118.6(4) . .
C9S C8S C7S 119.4(6) . .
C9S C8S H8S 120.3 . .
C7S C8S H8S 120.3 . .
C10S C9S C8S 119.9(6) . .
C10S C9S H9S 120.1 . .
C8S C9S H9S 120.1 . .
C11S C10S C9S 120.6(6) . .
C11S C10S H10S 119.7 . .
C9S C10S H10S 119.7 . .
C10S C11S C12S 120.3(7) . .
C10S C11S H11S 119.8 . .
C12S C11S H11S 119.8 . .
C7S C12S C11S 120.2(6) . .
C7S C12S H12S 119.9 . .
C11S C12S H12S 119.9 . .
C14S C13S C18S 119.9(4) . .
C14S C13S P1 120.2(4) . .
C18S C13S P1 119.9(4) . .
C15S C14S C13S 119.2(5) . .
C15S C14S H14S 120.4 . .
C13S C14S H14S 120.4 . .
C16S C15S C14S 121.0(5) . .
C16S C15S H15S 119.5 . .
C14S C15S H15S 119.5 . .
C15S C16S C17S 119.5(5) . .
C15S C16S H16S 120.2 . .
C17S C16S H16S 120.2 . .
C18S C17S C16S 120.0(5) . .
C18S C17S H17S 120.0 . .
C16S C17S H17S 120.0 . .
C17S C18S C13S 120.4(4) . .
C17S C18S H18S 119.8 . .
C13S C18S H18S 119.8 . .
C24S C19S C20S 120.2(4) . .
C24S C19S P1 120.7(4) . .
C20S C19S P1 119.2(3) . .
C21S C20S C19S 119.9(5) . .
C21S C20S H20S 120.0 . .
C19S C20S H20S 120.0 . .
C22S C21S C20S 119.6(5) . .
C22S C21S H21S 120.2 . .
C20S C21S H21S 120.2 . .
C23S C22S C21S 121.1(5) . .
C23S C22S H22S 119.5 . .
C21S C22S H22S 119.5 . .
C22S C23S C24S 120.2(5) . .
C22S C23S H23S 119.9 . .
C24S C23S H23S 119.9 . .
C19S C24S C23S 119.1(5) . .
C19S C24S H24S 120.5 . .
C23S C24S H24S 120.5 . .
O1S C25S N1S 124.4(9) . .
O1S C25S H25S 117.8 . .
N1S C25S H25S 117.8 . .
N1S C26S H26A 109.8 . .
N1S C26S H26B 109.1 . .
H26A C26S H26B 109.5 . .
N1S C26S H26C 109.5 . .
H26A C26S H26C 109.5 . .
H26B C26S H26C 109.5 . .
N1S C27S H27A 110.3 . .
N1S C27S H27B 109.1 . .
H27A C27S H27B 109.5 . .
N1S C27S H27C 109.1 . .
H27A C27S H27C 109.5 . .
H27B C27S H27C 109.5 . .
C29S C28S H28A 109.1 . .
C29S C28S H28B 108.9 . .
H28A C28S H28B 109.5 . .
C29S C28S H28C 110.4 . .
H28A C28S H28C 109.5 . .
H28B C28S H28C 109.5 . .
N2S C29S C28S 175(2) . .
O5 K1 O6 109.51(12) . 2
O5 K1 O2 141.02(11) . .
O6 K1 O2 108.86(12) 2 .
O5 K1 C5 81.13(12) . .
O6 K1 C5 102.10(12) 2 .
O2 K1 C5 97.39(11) . .
O5 K1 C35 93.17(11) . .
O6 K1 C35 103.47(12) 2 .
O2 K1 C35 71.40(11) . .
C5 K1 C35 154.24(12) . .
O5 K1 N2 75.07(10) . .
O6 K1 N2 146.00(11) 2 .
O2 K1 N2 77.14(10) . .
C5 K1 N2 44.27(10) . .
C35 K1 N2 109.98(10) . .
O5 K1 C6 86.26(11) . .
O6 K1 C6 122.39(12) 2 .
O2 K1 C6 79.05(10) . .
C5 K1 C6 23.76(11) . .
C35 K1 C6 131.48(11) . .
N2 K1 C6 23.99(9) . .
O5 K1 C17 140.09(11) . .
O6 K1 C17 108.77(12) 2 .
O2 K1 C17 17.53(10) . .
C5 K1 C17 80.29(11) . .
C35 K1 C17 88.63(11) . .
N2 K1 C17 66.97(10) . .
C6 K1 C17 63.75(10) . .
O4 Fe1 N4 105.13(14) . .
O4 Fe1 N3 109.80(14) . .
N4 Fe1 N3 115.21(15) . .
O4 Fe1 N2 110.40(13) . .
N4 Fe1 N2 111.92(15) . .
N3 Fe1 N2 104.46(13) . .
O1 Fe2 N7 110.36(14) . .
O1 Fe2 N8 109.74(14) . .
N7 Fe2 N8 109.09(15) . .
O1 Fe2 N6 109.39(13) . .
N7 Fe2 N6 108.65(15) . .
N8 Fe2 N6 109.60(14) . .
C1 N1 C11 117.4(3) . .
C1 N1 C21 116.2(3) . .
C11 N1 C21 117.2(3) . .
C7 N2 C6 121.8(3) . .
C7 N2 Fe1 120.2(3) . .
C6 N2 Fe1 113.8(3) . .
C7 N2 K1 107.1(3) . .
C6 N2 K1 82.1(2) . .
Fe1 N2 K1 100.28(12) . .
C17 N3 C16 123.2(4) . .
C17 N3 Fe1 123.7(3) . .
C16 N3 Fe1 109.7(3) . .
C27 N4 C26 117.3(4) . .
C27 N4 Fe1 129.1(3) . .
C26 N4 Fe1 113.3(3) . .
C31 N5 C51 117.7(3) . .
C31 N5 C41 117.8(3) . .
C51 N5 C41 116.8(3) . .
C37 N6 C36 122.6(4) . .
C37 N6 Fe2 120.8(3) . .
C36 N6 Fe2 113.8(3) . .
C47 N7 C46 122.8(4) . .
C47 N7 Fe2 119.9(3) . .
C46 N7 Fe2 114.2(3) . .
C57 N8 C56 118.0(4) . .
C57 N8 Fe2 128.4(3) . .
C56 N8 Fe2 113.5(3) . .
C25S N1S C26S 120.8(7) . .
C25S N1S C27S 123.1(7) . .
C26S N1S C27S 115.5(7) . .
C7 O1 Fe2 136.6(3) . .
C17 O2 K1 123.6(3) . .
C37 O4 Fe1 133.3(3) . .
C47 O5 K1 134.7(3) . .
C57 O6 K1 172.7(4) . 2_545
C7S P1 C19S 109.8(2) . .
C7S P1 C1S 108.1(2) . .
C19S P1 C1S 108.6(2) . .
C7S P1 C13S 107.9(2) . .
C19S P1 C13S 109.4(2) . .
C1S P1 C13S 113.0(2) . .

loop_
_geom_bond_atom_site_label_1
_geom_bond_atom_site_label_2
_geom_bond_distance
_geom_bond_site_symmetry_2
C1 C2 1.376(7) .
C1 C6 1.412(6) .
C1 N1 1.429(5) .
C2 C3 1.397(7) .
C2 H2 0.9500 .
C3 C4 1.382(8) .
C3 H3 0.9500 .
C4 C5 1.382(7) .
C4 H4 0.9500 .
C5 C6 1.391(6) .
C5 K1 3.206(5) .
C5 H5 0.9500 .
C6 N2 1.416(6) .
C6 K1 3.450(4) .
C7 O1 1.266(5) .
C7 N2 1.317(5) .
C7 C8 1.527(6) .
C8 C9 1.514(8) .
C8 C10 1.525(7) .
C8 H8 1.0000 .
C9 H9A 0.9800 .
C9 H9B 0.9800 .
C9 H9C 0.9800 .
C10 H10A 0.9800 .
C10 H10B 0.9800 .
C10 H10C 0.9800 .
C11 C12 1.393(7) .
C11 C16 1.402(7) .
C11 N1 1.433(6) .
C12 C13 1.389(8) .
C12 H12 0.9500 .
C13 C14 1.353(9) .
C13 H13 0.9500 .
C14 C15 1.389(8) .
C14 H14 0.9500 .
C15 C16 1.404(7) .
C15 H15 0.9500 .
C16 N3 1.398(6) .
C17 O2 1.250(6) .
C17 N3 1.337(6) .
C17 C18 1.523(6) .
C17 K1 3.456(5) .
C18 C19 1.522(8) .
C18 C20 1.535(7) .
C18 H18 1.0000 .
C19 H19A 0.9800 .
C19 H19B 0.9800 .
C19 H19C 0.9800 .
C20 H20A 0.9801 .
C20 H20B 0.9800 .
C20 H20C 0.9800 .
C21 C22 1.396(7) .
C21 C26 1.403(6) .
C21 N1 1.435(6) .
C22 C23 1.383(8) .
C22 H22 0.9500 .
C23 C24 1.386(9) .
C23 H23 0.9500 .
C24 C25 1.368(8) .
C24 H24 0.9500 .
C25 C26 1.391(7) .
C25 H25 0.9500 .
C26 N4 1.419(6) .
C27 O3 1.237(7) .
C27 N4 1.352(6) .
C27 C28 1.511(9) .
C28 C29 1.451(10) .
C28 C30 1.684(15) .
C28 H28 1.0000 .
C29 H29A 0.9800 .
C29 H29B 0.9800 .
C29 H29C 0.9800 .
C30 H30A 0.9800 .
C30 H30B 0.9800 .
C30 H30C 0.9800 .
C31 C32 1.377(6) .
C31 C36 1.403(6) .
C31 N5 1.426(5) .
C32 C33 1.395(7) .
C32 H32 0.9500 .
C33 C34 1.393(7) .
C33 H33 0.9500 .
C34 C35 1.371(7) .
C34 H34 0.9500 .
C35 C36 1.396(6) .
C35 K1 3.307(4) .
C35 H35 0.9500 .
C36 N6 1.420(6) .
C37 O4 1.267(6) .
C37 N6 1.319(6) .
C37 C38 1.522(6) .
C38 C39 1.528(8) .
C38 C40 1.530(8) .
C38 H38 1.0000 .
C39 H39A 0.9800 .
C39 H39B 0.9800 .
C39 H39C 0.9800 .
C40 H40A 0.9800 .
C40 H40B 0.9800 .
C40 H40C 0.9800 .
C41 C42 1.394(7) .
C41 C46 1.398(6) .
C41 N5 1.435(5) .
C42 C43 1.395(7) .
C42 H42 0.9500 .
C43 C44 1.365(8) .
C43 H43 0.9500 .
C44 C45 1.380(8) .
C44 H44 0.9500 .
C45 C46 1.403(7) .
C45 H45 0.9500 .
C46 N7 1.416(6) .
C47 O5 1.257(6) .
C47 N7 1.333(6) .
C47 C48 1.527(7) .
C48 C49 1.524(8) .
C48 C50 1.532(8) .
C48 H48 1.0000 .
C49 H49A 0.9800 .
C49 H49B 0.9800 .
C49 H49C 0.9801 .
C50 H50A 0.9800 .
C50 H50B 0.9800 .
C50 H50C 0.9800 .
C51 C52 1.382(6) .
C51 C56 1.410(6) .
C51 N5 1.429(5) .
C52 C53 1.404(7) .
C52 H52 0.9500 .
C53 C54 1.380(8) .
C53 H53 0.9500 .
C54 C55 1.377(7) .
C54 H54 0.9500 .
C55 C56 1.400(6) .
C55 H55 0.9500 .
C56 N8 1.415(6) .
C57 O6 1.241(6) .
C57 N8 1.354(6) .
C57 C58 1.520(7) .
C58 C59 1.487(10) .
C58 C60 1.527(10) .
C58 H58 1.0000 .
C59 H59A 0.9800 .
C59 H59B 0.9800 .
C59 H59C 0.9800 .
C60 H60A 0.9800 .
C60 H60B 0.9800 .
C60 H60C 0.9800 .
C1S C6S 1.384(8) .
C1S C2S 1.384(8) .
C1S P1 1.797(5) .
C2S C3S 1.375(9) .
C2S H2S 0.9500 .
C3S C4S 1.375(11) .
C3S H3S 0.9500 .
C4S C5S 1.335(10) .
C4S H4S 0.9500 .
C5S C6S 1.380(8) .
C5S H5S 0.9500 .
C6S H6S 0.9500 .
C7S C12S 1.381(8) .
C7S C8S 1.399(7) .
C7S P1 1.790(5) .
C8S C9S 1.395(9) .
C8S H8S 0.9500 .
C9S C10S 1.382(10) .
C9S H9S 0.9500 .
C10S C11S 1.361(10) .
C10S H10S 0.9500 .
C11S C12S 1.388(8) .
C11S H11S 0.9500 .
C12S H12S 0.9500 .
C13S C14S 1.386(7) .
C13S C18S 1.388(6) .
C13S P1 1.801(5) .
C14S C15S 1.385(8) .
C14S H14S 0.9500 .
C15S C16S 1.381(8) .
C15S H15S 0.9500 .
C16S C17S 1.383(8) .
C16S H16S 0.9500 .
C17S C18S 1.380(7) .
C17S H17S 0.9500 .
C18S H18S 0.9500 .
C19S C24S 1.397(7) .
C19S C20S 1.404(7) .
C19S P1 1.792(5) .
C20S C21S 1.393(7) .
C20S H20S 0.9500 .
C21S C22S 1.385(8) .
C21S H21S 0.9500 .
C22S C23S 1.380(8) .
C22S H22S 0.9500 .
C23S C24S 1.404(8) .
C23S H23S 0.9500 .
C24S H24S 0.9500 .
C25S O1S 1.181(9) .
C25S N1S 1.296(9) .
C25S H25S 0.9500 .
C26S N1S 1.427(9) .
C26S H26A 0.9800 .
C26S H26B 0.9800 .
C26S H26C 0.9800 .
C27S N1S 1.458(10) .
C27S H27A 0.9800 .
C27S H27B 0.9800 .
C27S H27C 0.9800 .
C28S C29S 1.46(3) .
C28S H28A 0.9800 .
C28S H28B 0.9800 .
C28S H28C 0.9800 .
C29S N2S 1.19(2) .
K1 O5 2.568(3) .
K1 O6 2.573(4) 2
K1 O2 2.604(3) .
K1 N2 3.346(4) .
Fe1 O4 1.985(3) .
Fe1 N4 2.099(4) .
Fe1 N3 2.110(4) .
Fe1 N2 2.116(3) .
Fe2 O1 1.999(3) .
Fe2 N7 2.084(4) .
Fe2 N8 2.102(4) .
Fe2 N6 2.120(3) .
O6 K1 2.573(4) 2_545

loop_
_geom_torsion_atom_site_label_1
_geom_torsion_atom_site_label_2
_geom_torsion_atom_site_label_3
_geom_torsion_atom_site_label_4
_geom_torsion
_geom_torsion_site_symmetry_1
_geom_torsion_site_symmetry_4
C6 C1 C2 C3 -1.3(7) . .
N1 C1 C2 C3 177.4(4) . .
C1 C2 C3 C4 -0.3(8) . .
C2 C3 C4 C5 1.2(8) . .
C3 C4 C5 C6 -0.5(7) . .
C3 C4 C5 K1 105.9(5) . .
C4 C5 C6 C1 -1.0(6) . .
K1 C5 C6 C1 -123.3(3) . .
C4 C5 C6 N2 173.8(4) . .
K1 C5 C6 N2 51.6(4) . .
C4 C5 C6 K1 122.2(4) . .
C2 C1 C6 C5 1.9(6) . .
N1 C1 C6 C5 -176.8(4) . .
C2 C1 C6 N2 -173.2(4) . .
N1 C1 C6 N2 8.1(6) . .
C2 C1 C6 K1 -81.7(5) . .
N1 C1 C6 K1 99.6(4) . .
O1 C7 C8 C9 61.3(6) . .
N2 C7 C8 C9 -126.2(5) . .
O1 C7 C8 C10 -61.6(5) . .
N2 C7 C8 C10 111.0(5) . .
C16 C11 C12 C13 -2.2(7) . .
N1 C11 C12 C13 -178.6(4) . .
C11 C12 C13 C14 0.4(8) . .
C12 C13 C14 C15 0.7(9) . .
C13 C14 C15 C16 0.1(9) . .
C12 C11 C16 N3 -171.2(4) . .
N1 C11 C16 N3 5.5(6) . .
C12 C11 C16 C15 2.9(7) . .
N1 C11 C16 C15 179.5(4) . .
C14 C15 C16 N3 171.8(5) . .
C14 C15 C16 C11 -1.8(8) . .
O2 C17 C18 C19 -44.9(6) . .
N3 C17 C18 C19 131.5(5) . .
K1 C17 C18 C19 -4.1(5) . .
O2 C17 C18 C20 77.0(6) . .
N3 C17 C18 C20 -106.6(5) . .
K1 C17 C18 C20 117.8(4) . .
C26 C21 C22 C23 0.5(8) . .
N1 C21 C22 C23 -179.1(5) . .
C21 C22 C23 C24 -1.4(9) . .
C22 C23 C24 C25 1.2(9) . .
C23 C24 C25 C26 0.0(9) . .
C24 C25 C26 C21 -0.9(8) . .
C24 C25 C26 N4 174.3(5) . .
C22 C21 C26 C25 0.7(7) . .
N1 C21 C26 C25 -179.7(4) . .
C22 C21 C26 N4 -175.0(5) . .
N1 C21 C26 N4 4.6(6) . .
O3 C27 C28 C29 -30.1(12) . .
N4 C27 C28 C29 151.1(8) . .
O3 C27 C28 C30 84.6(8) . .
N4 C27 C28 C30 -94.1(7) . .
C36 C31 C32 C33 -1.1(7) . .
N5 C31 C32 C33 179.5(4) . .
C31 C32 C33 C34 -0.2(7) . .
C32 C33 C34 C35 0.8(7) . .
C33 C34 C35 C36 -0.1(7) . .
C33 C34 C35 K1 106.2(4) . .
C34 C35 C36 C31 -1.2(6) . .
K1 C35 C36 C31 -120.0(3) . .
C34 C35 C36 N6 171.9(4) . .
K1 C35 C36 N6 53.1(4) . .
C32 C31 C36 C35 1.8(6) . .
N5 C31 C36 C35 -178.8(4) . .
C32 C31 C36 N6 -171.6(4) . .
N5 C31 C36 N6 7.8(6) . .
O4 C37 C38 C39 -58.2(6) . .
N6 C37 C38 C39 115.1(5) . .
O4 C37 C38 C40 62.8(6) . .
N6 C37 C38 C40 -123.9(5) . .
C46 C41 C42 C43 -0.5(7) . .
N5 C41 C42 C43 -178.7(4) . .
C41 C42 C43 C44 0.8(7) . .
C42 C43 C44 C45 -0.3(8) . .
C43 C44 C45 C46 -0.5(8) . .
C42 C41 C46 C45 -0.4(7) . .
N5 C41 C46 C45 177.9(4) . .
C42 C41 C46 N7 -175.0(4) . .
N5 C41 C46 N7 3.3(6) . .
C44 C45 C46 C41 0.9(7) . .
C44 C45 C46 N7 175.0(5) . .
O5 C47 C48 C49 67.7(6) . .
N7 C47 C48 C49 -114.4(5) . .
O5 C47 C48 C50 -55.0(6) . .
N7 C47 C48 C50 122.8(5) . .
C56 C51 C52 C53 -0.5(7) . .
N5 C51 C52 C53 -179.7(4) . .
C51 C52 C53 C54 -0.7(7) . .
C52 C53 C54 C55 1.1(8) . .
C53 C54 C55 C56 -0.3(8) . .
C54 C55 C56 C51 -0.9(7) . .
C54 C55 C56 N8 175.1(4) . .
C52 C51 C56 C55 1.3(6) . .
N5 C51 C56 C55 -179.6(4) . .
C52 C51 C56 N8 -175.0(4) . .
N5 C51 C56 N8 4.1(6) . .
O6 C57 C58 C59 79.0(7) . .
N8 C57 C58 C59 -98.4(6) . .
O6 C57 C58 C60 -43.1(8) . .
N8 C57 C58 C60 139.5(6) . .
C6S C1S C2S C3S 1.6(10) . .
P1 C1S C2S C3S 177.6(6) . .
C1S C2S C3S C4S -2.0(11) . .
C2S C3S C4S C5S 0.9(12) . .
C3S C4S C5S C6S 0.7(11) . .
C4S C5S C6S C1S -1.1(9) . .
C2S C1S C6S C5S -0.1(8) . .
P1 C1S C6S C5S -175.9(4) . .
C12S C7S C8S C9S 0.7(8) . .
P1 C7S C8S C9S -177.7(4) . .
C7S C8S C9S C10S -0.6(8) . .
C8S C9S C10S C11S -0.2(9) . .
C9S C10S C11S C12S 0.8(9) . .
C8S C7S C12S C11S -0.1(8) . .
P1 C7S C12S C11S 178.2(4) . .
C10S C11S C12S C7S -0.7(9) . .
C18S C13S C14S C15S -1.6(9) . .
P1 C13S C14S C15S -178.3(5) . .
C13S C14S C15S C16S 0.8(11) . .
C14S C15S C16S C17S 0.3(11) . .
C15S C16S C17S C18S -0.7(9) . .
C16S C17S C18S C13S 0.0(7) . .
C14S C13S C18S C17S 1.2(8) . .
P1 C13S C18S C17S 178.0(4) . .
C24S C19S C20S C21S 0.2(7) . .
P1 C19S C20S C21S 179.8(4) . .
C19S C20S C21S C22S 0.0(8) . .
C20S C21S C22S C23S -0.1(9) . .
C21S C22S C23S C24S 0.0(9) . .
C20S C19S C24S C23S -0.3(7) . .
P1 C19S C24S C23S -180.0(4) . .
C22S C23S C24S C19S 0.2(8) . .
C4 C5 K1 O5 133.9(4) . .
C6 C5 K1 O5 -101.0(3) . .
C4 C5 K1 O6 25.7(4) . 2
C6 C5 K1 O6 150.8(3) . 2
C4 C5 K1 O2 -85.4(4) . .
C6 C5 K1 O2 39.6(3) . .
C4 C5 K1 C35 -147.3(3) . .
C6 C5 K1 C35 -22.2(4) . .
C4 C5 K1 N2 -148.4(4) . .
C6 C5 K1 N2 -23.3(2) . .
C4 C5 K1 C6 -125.1(5) . .
C4 C5 K1 C17 -81.6(4) . .
C6 C5 K1 C17 43.5(3) . .
C34 C35 K1 O5 -87.7(3) . .
C36 C35 K1 O5 37.0(3) . .
C34 C35 K1 O6 23.2(3) . 2
C36 C35 K1 O6 148.0(3) . 2
C34 C35 K1 O2 128.9(3) . .
C36 C35 K1 O2 -106.4(3) . .
C34 C35 K1 C5 -163.8(3) . .
C36 C35 K1 C5 -39.0(4) . .
C34 C35 K1 N2 -163.0(3) . .
C36 C35 K1 N2 -38.2(3) . .
C34 C35 K1 C6 -175.5(3) . .
C36 C35 K1 C6 -50.8(3) . .
C34 C35 K1 C17 132.2(3) . .
C36 C35 K1 C17 -103.1(3) . .
C5 C6 K1 O5 76.4(3) . .
C1 C6 K1 O5 -174.4(4) . .
N2 C6 K1 O5 -60.8(2) . .
C5 C6 K1 O6 -34.4(3) . 2
C1 C6 K1 O6 74.9(4) . 2
N2 C6 K1 O6 -171.6(2) . 2
C5 C6 K1 O2 -139.9(3) . .
C1 C6 K1 O2 -30.6(3) . .
N2 C6 K1 O2 83.0(2) . .
C1 C6 K1 C5 109.3(5) . .
N2 C6 K1 C5 -137.2(4) . .
C5 C6 K1 C35 167.3(3) . .
C1 C6 K1 C35 -83.4(4) . .
N2 C6 K1 C35 30.2(3) . .
C5 C6 K1 N2 137.2(4) . .
C1 C6 K1 N2 -113.6(4) . .
C5 C6 K1 C17 -130.8(3) . .
C1 C6 K1 C17 -21.6(3) . .
N2 C6 K1 C17 92.0(2) . .
O2 C17 K1 O5 -103.7(4) . .
N3 C17 K1 O5 4.3(4) . .
C18 C17 K1 O5 142.6(3) . .
O2 C17 K1 O6 93.3(3) . 2
N3 C17 K1 O6 -158.6(3) . 2
C18 C17 K1 O6 -20.3(3) . 2
N3 C17 K1 O2 108.1(5) . .
C18 C17 K1 O2 -113.7(5) . .
O2 C17 K1 C5 -167.1(3) . .
N3 C17 K1 C5 -59.0(3) . .
C18 C17 K1 C5 79.2(3) . .
O2 C17 K1 C35 -10.5(3) . .
N3 C17 K1 C35 97.6(3) . .
C18 C17 K1 C35 -124.1(3) . .
O2 C17 K1 N2 -122.9(3) . .
N3 C17 K1 N2 -14.8(3) . .
C18 C17 K1 N2 123.4(3) . .
O2 C17 K1 C6 -149.1(4) . .
N3 C17 K1 C6 -41.0(3) . .
C18 C17 K1 C6 97.2(3) . .
C2 C1 N1 C11 43.8(6) . .
C6 C1 N1 C11 -137.5(4) . .
C2 C1 N1 C21 -102.1(5) . .
C6 C1 N1 C21 76.6(5) . .
C12 C11 N1 C1 -112.1(5) . .
C16 C11 N1 C1 71.3(5) . .
C12 C11 N1 C21 33.4(6) . .
C16 C11 N1 C21 -143.2(4) . .
C22 C21 N1 C1 39.4(6) . .
C26 C21 N1 C1 -140.2(4) . .
C22 C21 N1 C11 -106.6(5) . .
C26 C21 N1 C11 73.8(5) . .
O1 C7 N2 C6 -171.0(4) . .
C8 C7 N2 C6 16.8(6) . .
O1 C7 N2 Fe1 33.5(5) . .
C8 C7 N2 Fe1 -138.7(4) . .
O1 C7 N2 K1 -79.8(4) . .
C8 C7 N2 K1 108.0(4) . .
C5 C6 N2 C7 56.1(6) . .
C1 C6 N2 C7 -129.1(4) . .
K1 C6 N2 C7 105.3(4) . .
C5 C6 N2 Fe1 -147.0(3) . .
C1 C6 N2 Fe1 27.8(5) . .
K1 C6 N2 Fe1 -97.80(19) . .
C5 C6 N2 K1 -49.2(4) . .
C1 C6 N2 K1 125.6(4) . .
O4 Fe1 N2 C7 -53.4(3) . .
N4 Fe1 N2 C7 63.3(4) . .
N3 Fe1 N2 C7 -171.4(3) . .
O4 Fe1 N2 C6 149.3(3) . .
N4 Fe1 N2 C6 -94.0(3) . .
N3 Fe1 N2 C6 31.3(3) . .
O4 Fe1 N2 K1 63.45(14) . .
N4 Fe1 N2 K1 -179.82(13) . .
N3 Fe1 N2 K1 -54.52(14) . .
O5 K1 N2 C7 -5.2(3) . .
O6 K1 N2 C7 -108.1(3) 2 .
O2 K1 N2 C7 147.2(3) . .
C5 K1 N2 C7 -97.8(3) . .
C35 K1 N2 C7 82.7(3) . .
C6 K1 N2 C7 -120.9(4) . .
C17 K1 N2 C7 162.2(3) . .
O5 K1 N2 C6 115.7(2) . .
O6 K1 N2 C6 12.8(3) 2 .
O2 K1 N2 C6 -91.9(2) . .
C5 K1 N2 C6 23.1(2) . .
C35 K1 N2 C6 -156.4(2) . .
C17 K1 N2 C6 -76.9(2) . .
O5 K1 N2 Fe1 -131.40(14) . .
O6 K1 N2 Fe1 125.74(19) 2 .
O2 K1 N2 Fe1 20.99(12) . .
C5 K1 N2 Fe1 136.03(19) . .
C35 K1 N2 Fe1 -43.47(15) . .
C6 K1 N2 Fe1 112.9(3) . .
C17 K1 N2 Fe1 36.03(12) . .
O2 C17 N3 C16 -174.8(4) . .
C18 C17 N3 C16 8.9(6) . .
K1 C17 N3 C16 141.2(3) . .
O2 C17 N3 Fe1 28.2(5) . .
C18 C17 N3 Fe1 -148.1(3) . .
K1 C17 N3 Fe1 -15.8(4) . .
C11 C16 N3 C17 -121.8(5) . .
C15 C16 N3 C17 64.6(6) . .
C11 C16 N3 Fe1 38.0(5) . .
C15 C16 N3 Fe1 -135.6(4) . .
O4 Fe1 N3 C17 -65.6(4) . .
N4 Fe1 N3 C17 175.9(3) . .
N2 Fe1 N3 C17 52.7(4) . .
O4 Fe1 N3 C16 134.7(3) . .
N4 Fe1 N3 C16 16.3(3) . .
N2 Fe1 N3 C16 -106.9(3) . .
O3 C27 N4 C26 3.3(10) . .
C28 C27 N4 C26 -178.1(6) . .
O3 C27 N4 Fe1 -169.7(5) . .
C28 C27 N4 Fe1 8.9(9) . .
C25 C26 N4 C27 43.5(7) . .
C21 C26 N4 C27 -141.3(5) . .
C25 C26 N4 Fe1 -142.4(4) . .
C21 C26 N4 Fe1 32.8(5) . .
O4 Fe1 N4 C27 -41.7(5) . .
N3 Fe1 N4 C27 79.3(5) . .
N2 Fe1 N4 C27 -161.5(5) . .
O4 Fe1 N4 C26 145.1(3) . .
N3 Fe1 N4 C26 -93.9(3) . .
N2 Fe1 N4 C26 25.3(4) . .
C32 C31 N5 C51 -108.3(5) . .
C36 C31 N5 C51 72.3(5) . .
C32 C31 N5 C41 40.0(6) . .
C36 C31 N5 C41 -139.4(4) . .
C52 C51 N5 C31 41.4(6) . .
C56 C51 N5 C31 -137.8(4) . .
C52 C51 N5 C41 -107.2(5) . .
C56 C51 N5 C41 73.6(5) . .
C42 C41 N5 C31 -107.4(5) . .
C46 C41 N5 C31 74.3(5) . .
C42 C41 N5 C51 41.1(6) . .
C46 C41 N5 C51 -137.1(4) . .
O4 C37 N6 C36 -169.3(4) . .
C38 C37 N6 C36 17.7(7) . .
O4 C37 N6 Fe2 30.9(5) . .
C38 C37 N6 Fe2 -142.1(4) . .
C35 C36 N6 C37 58.1(6) . .
C31 C36 N6 C37 -128.7(4) . .
C35 C36 N6 Fe2 -140.8(3) . .
C31 C36 N6 Fe2 32.4(5) . .
O1 Fe2 N6 C37 -55.0(4) . .
N7 Fe2 N6 C37 -175.5(3) . .
N8 Fe2 N6 C37 65.4(4) . .
O1 Fe2 N6 C36 143.6(3) . .
N7 Fe2 N6 C36 23.1(3) . .
N8 Fe2 N6 C36 -96.1(3) . .
O5 C47 N7 C46 175.6(4) . .
C48 C47 N7 C46 -2.2(7) . .
O5 C47 N7 Fe2 16.6(6) . .
C48 C47 N7 Fe2 -161.2(4) . .
C41 C46 N7 C47 -121.5(5) . .
C45 C46 N7 C47 64.3(7) . .
C41 C46 N7 Fe2 38.5(5) . .
C45 C46 N7 Fe2 -135.7(4) . .
O1 Fe2 N7 C47 -59.3(4) . .
N8 Fe2 N7 C47 -179.9(3) . .
N6 Fe2 N7 C47 60.6(4) . .
O1 Fe2 N7 C46 140.1(3) . .
N8 Fe2 N7 C46 19.4(3) . .
N6 Fe2 N7 C46 -100.0(3) . .
O6 C57 N8 C56 1.1(7) . .
C58 C57 N8 C56 178.3(4) . .
O6 C57 N8 Fe2 -174.8(4) . .
C58 C57 N8 Fe2 2.4(7) . .
C55 C56 N8 C57 43.6(7) . .
C51 C56 N8 C57 -140.5(4) . .
C55 C56 N8 Fe2 -139.9(4) . .
C51 C56 N8 Fe2 36.0(5) . .
O1 Fe2 N8 C57 -42.3(4) . .
N7 Fe2 N8 C57 78.8(4) . .
N6 Fe2 N8 C57 -162.4(4) . .
O1 Fe2 N8 C56 141.7(3) . .
N7 Fe2 N8 C56 -97.3(3) . .
N6 Fe2 N8 C56 21.5(3) . .
O1S C25S N1S C26S 1.5(13) . .
O1S C25S N1S C27S -169.3(9) . .
N2 C7 O1 Fe2 65.0(6) . .
C8 C7 O1 Fe2 -122.4(4) . .
N7 Fe2 O1 C7 62.4(4) . .
N8 Fe2 O1 C7 -177.4(4) . .
N6 Fe2 O1 C7 -57.1(4) . .
N3 C17 O2 K1 -93.4(4) . .
C18 C17 O2 K1 83.0(4) . .
O5 K1 O2 C17 97.8(4) . .
O6 K1 O2 C17 -92.7(3) 2 .
C5 K1 O2 C17 12.8(3) . .
C35 K1 O2 C17 169.0(4) . .
N2 K1 O2 C17 52.4(3) . .
C6 K1 O2 C17 28.0(3) . .
N6 C37 O4 Fe1 70.2(6) . .
C38 C37 O4 Fe1 -116.3(4) . .
N4 Fe1 O4 C37 177.9(4) . .
N3 Fe1 O4 C37 53.4(4) . .
N2 Fe1 O4 C37 -61.3(4) . .
N7 C47 O5 K1 -91.8(5) . .
C48 C47 O5 K1 86.0(5) . .
O6 K1 O5 C47 -86.7(4) 2 .
O2 K1 O5 C47 82.7(5) . .
C5 K1 O5 C47 173.5(4) . .
C35 K1 O5 C47 18.8(4) . .
N2 K1 O5 C47 128.6(4) . .
C6 K1 O5 C47 150.1(4) . .
C17 K1 O5 C47 110.4(4) . .
N8 C57 O6 K1 10(3) . 2_545
C58 C57 O6 K1 -167(3) . 2_545
C12S C7S P1 C19S -102.3(4) . .
C8S C7S P1 C19S 76.0(4) . .
C12S C7S P1 C1S 139.4(4) . .
C8S C7S P1 C1S -42.3(5) . .
C12S C7S P1 C13S 16.9(5) . .
C8S C7S P1 C13S -164.8(4) . .
C24S C19S P1 C7S -1.3(4) . .
C20S C19S P1 C7S 179.0(4) . .
C24S C19S P1 C1S 116.6(4) . .
C20S C19S P1 C1S -63.0(4) . .
C24S C19S P1 C13S -119.6(4) . .
C20S C19S P1 C13S 60.7(4) . .
C6S C1S P1 C7S 117.6(5) . .
C2S C1S P1 C7S -58.3(5) . .
C6S C1S P1 C19S -1.4(5) . .
C2S C1S P1 C19S -177.3(5) . .
C6S C1S P1 C13S -123.0(4) . .
C2S C1S P1 C13S 61.1(5) . .
C14S C13S P1 C7S 60.9(5) . .
C18S C13S P1 C7S -115.9(4) . .
C14S C13S P1 C19S -179.7(5) . .
C18S C13S P1 C19S 3.5(5) . .
C14S C13S P1 C1S -58.6(5) . .
C18S C13S P1 C1S 124.6(4) . .
